data_7234777
loop_
_publ_author_name
'Christian Ruzie'
'Jolanta Karpinska'
'Anne Laurent'
'Lionel Sanguinet'
'Simon Hunter'
'Thomas D. Anthopoulos'
'Vincent Lemaur'
'Jerome Cornil'
'Alan R. Kennedy'
'Oliver Fenwick'
'Paolo Samori'
'Guillaume Schweicher'
'Basab Chattopadhyay'
'Yves Henri Geerts'

_publ_section_title
;
 Design, synthesis, chemical stability, packing, cyclic voltammetry,
 ionisation potential, and charge transport of
 [1]benzothieno[3,2-b][1]benzothiophene derivatives
;
_journal_name_full 'Journal of Materials Chemistry C'
_journal_page_first 4863
_journal_page_last 4879
_journal_paper_doi 10.1039/C6TC01409G
_journal_volume 4
_journal_year 2016
_chemical_formula_sum 'C28 H36 O2 S2'
_chemical_formula_weight 468.69
_space_group_IT_number 19
_space_group_name_Hall 'P 2ac 2ab'
_space_group_name_H-M_alt 'P 21 21 21'
_symmetry_cell_setting orthorhombic
_symmetry_space_group_name_H-M 'P 21 21 21'
_atom_sites_solution_hydrogens geom
_atom_sites_solution_primary direct
_atom_sites_solution_secondary difmap
_cell_angle_alpha 90.00
_cell_angle_beta 90.00
_cell_angle_gamma 90.00
_cell_formula_units_Z 4
_cell_length_a 7.639(3)
_cell_length_b 7.759(3)
_cell_length_c 42.556(17)
_cell_measurement_reflns_used 4825
_cell_measurement_temperature 100(2)
_cell_measurement_theta_max 27.4
_cell_measurement_theta_min 2.7
_cell_volume 2522.3(17)
_computing_cell_refinement 'CrystalClear-SM Expert 3.1 b27 '
_computing_data_collection 'CrystalClear-SM Expert 3.1 b27 '
_computing_data_reduction 'CrystalClear-SM Expert 3.1 b27 '
_computing_publication_material SHELXL
_computing_structure_refinement 'SHELXL-97 (Sheldrick, 2008)'
_computing_structure_solution SHELXS
_diffrn_ambient_temperature 100(2)
_diffrn_detector_area_resol_mean 28.5714
_diffrn_measured_fraction_theta_full 0.996
_diffrn_measured_fraction_theta_max 0.993
_diffrn_measurement_device
;
AFC12 (Right): Kappa 3 circle
;
_diffrn_measurement_device_type
;
Rigaku Saturn724+ (2x2 bin mode)
;
_diffrn_measurement_method 'profile data from \w-scans'
_diffrn_radiation_monochromator mirrors
_diffrn_radiation_source 'sealed tube'
_diffrn_radiation_type MoK\a
_diffrn_radiation_wavelength 0.71073
_diffrn_reflns_av_R_equivalents 0.0459
_diffrn_reflns_av_sigmaI/netI 0.0305
_diffrn_reflns_limit_h_max 9
_diffrn_reflns_limit_h_min -9
_diffrn_reflns_limit_k_max 8
_diffrn_reflns_limit_k_min -10
_diffrn_reflns_limit_l_max 52
_diffrn_reflns_limit_l_min -55
_diffrn_reflns_number 23317
_diffrn_reflns_theta_full 27.00
_diffrn_reflns_theta_max 27.49
_diffrn_reflns_theta_min 2.67
_exptl_absorpt_coefficient_mu 0.234
_exptl_absorpt_correction_T_max 1.000
_exptl_absorpt_correction_T_min 0.764
_exptl_absorpt_correction_type multi-scan
_exptl_absorpt_process_details
;
Implemented within CrystalClear-SM Expert 
;
_exptl_crystal_colour Colourless
_exptl_crystal_density_diffrn 1.234
_exptl_crystal_density_method 'not measured'
_exptl_crystal_description Plate
_exptl_crystal_F_000 1008
_exptl_crystal_size_max 0.21
_exptl_crystal_size_mid 0.18
_exptl_crystal_size_min 0.01
_refine_diff_density_max 0.864
_refine_diff_density_min -0.570
_refine_diff_density_rms 0.064
_refine_ls_abs_structure_details 'Flack H D (1983), Acta Cryst. A39, 876-881'
_refine_ls_abs_structure_Flack -0.02(8)
_refine_ls_extinction_method none
_refine_ls_goodness_of_fit_ref 1.064
_refine_ls_hydrogen_treatment constr
_refine_ls_matrix_type full
_refine_ls_number_parameters 293
_refine_ls_number_reflns 5690
_refine_ls_number_restraints 0
_refine_ls_restrained_S_all 1.064
_refine_ls_R_factor_all 0.0511
_refine_ls_R_factor_gt 0.0489
_refine_ls_shift/su_max 0.000
_refine_ls_shift/su_mean 0.000
_refine_ls_structure_factor_coef Fsqd
_refine_ls_weighting_details 'calc w=1/[\s^2^(Fo^2^)+(0.0555P)^2^+2.3280P] where P=(Fo^2^+2Fc^2^)/3'
_refine_ls_weighting_scheme calc
_refine_ls_wR_factor_gt 0.1207
_refine_ls_wR_factor_ref 0.1232
_reflns_number_gt 5470
_reflns_number_total 5690
_reflns_threshold_expression I>2\s(I)
_cod_data_source_file J-Mater-Chem-C-2016-4-4863.cif
_cod_data_source_block cr914
_cod_depositor_comments
;
The following automatic conversions were performed:

data item '_exptl_absorpt_correction_type' value 'Multi-scan' was
changed to 'multi-scan' in accordance with the built-in table derived
from the CIF Core dictionary named 'cif_core.dic' version 2.4.5 last
updated on 2014-11-21.

Automatic conversion script
Id: cif_fix_values 6909 2019-04-08 15:41:33Z antanas 
;
_cod_original_cell_volume 2522.5(18)
_cod_original_sg_symbol_H-M P212121
_cod_database_code 7234777

loop_
_symmetry_equiv_pos_as_xyz
'x, y, z'
'-x+1/2, -y, z+1/2'
'x+1/2, -y+1/2, -z'
'-x, y+1/2, -z+1/2'

loop_
_atom_site_label
_atom_site_type_symbol
_atom_site_fract_x
_atom_site_fract_y
_atom_site_fract_z
_atom_site_U_iso_or_equiv
_atom_site_adp_type
_atom_site_occupancy
_atom_site_symmetry_multiplicity
_atom_site_calc_flag
_atom_site_refinement_flags
_atom_site_disorder_assembly
_atom_site_disorder_group
S1 S 0.86233(8) -0.22538(7) -0.011717(12) 0.02141(13) Uani 1 1 d . . .
S2 S 0.62466(8) 0.25773(7) 0.001674(13) 0.02060(13) Uani 1 1 d . . .
O1 O 0.7555(2) -0.4448(2) 0.10294(4) 0.0240(4) Uani 1 1 d . . .
O2 O 0.7231(2) 0.4692(2) -0.11389(4) 0.0241(4) Uani 1 1 d . . .
C1 C 0.7783(3) -0.0199(3) -0.01824(5) 0.0213(5) Uani 1 1 d . . .
C2 C 0.7057(3) 0.0506(3) 0.00817(5) 0.0209(4) Uani 1 1 d . . .
C3 C 0.7137(3) -0.0592(3) 0.03532(5) 0.0198(4) Uani 1 1 d . . .
C4 C 0.7980(3) -0.2162(3) 0.02769(5) 0.0197(4) Uani 1 1 d . . .
C5 C 0.8168(3) -0.3498(3) 0.04940(5) 0.0219(5) Uani 1 1 d . . .
H5 H 0.8742 -0.4542 0.0439 0.026 Uiso 1 1 calc R . .
C6 C 0.7485(3) -0.3250(3) 0.07946(5) 0.0220(5) Uani 1 1 d . . .
C7 C 0.6649(3) -0.1684(3) 0.08756(5) 0.0221(5) Uani 1 1 d . . .
H7 H 0.6199 -0.1535 0.1082 0.027 Uiso 1 1 calc R . .
C8 C 0.6476(3) -0.0370(3) 0.06585(5) 0.0212(4) Uani 1 1 d . . .
H8 H 0.5914 0.0677 0.0715 0.025 Uiso 1 1 calc R . .
C9 C 0.6927(3) 0.2496(3) -0.03760(5) 0.0219(4) Uani 1 1 d . . .
C10 C 0.7747(3) 0.0909(3) -0.04522(5) 0.0208(5) Uani 1 1 d . . .
C11 C 0.8390(3) 0.0680(3) -0.07572(5) 0.0221(5) Uani 1 1 d . . .
H11 H 0.8968 -0.0360 -0.0813 0.027 Uiso 1 1 calc R . .
C12 C 0.8182(3) 0.1966(3) -0.09753(5) 0.0229(5) Uani 1 1 d . . .
H12 H 0.8611 0.1800 -0.1183 0.028 Uiso 1 1 calc R . .
C13 C 0.7340(3) 0.3533(3) -0.08975(5) 0.0217(5) Uani 1 1 d . . .
C14 C 0.6704(3) 0.3816(3) -0.05963(6) 0.0229(5) Uani 1 1 d . . .
H14 H 0.6139 0.4865 -0.0542 0.028 Uiso 1 1 calc R . .
C15 C 0.8265(3) -0.6112(3) 0.09495(6) 0.0251(5) Uani 1 1 d . . .
H15A H 0.9521 -0.6003 0.0896 0.030 Uiso 1 1 calc R . .
H15B H 0.7644 -0.6589 0.0765 0.030 Uiso 1 1 calc R . .
C16 C 0.8040(3) -0.7302(3) 0.12297(5) 0.0250(5) Uani 1 1 d . . .
H16A H 0.8346 -0.8489 0.1165 0.030 Uiso 1 1 calc R . .
H16B H 0.6791 -0.7302 0.1292 0.030 Uiso 1 1 calc R . .
C17 C 0.9145(3) -0.6821(3) 0.15160(5) 0.0239(5) Uani 1 1 d . . .
H17A H 1.0401 -0.6873 0.1459 0.029 Uiso 1 1 calc R . .
H17B H 0.8873 -0.5624 0.1580 0.029 Uiso 1 1 calc R . .
C18 C 0.8795(4) -0.8034(3) 0.17914(6) 0.0289(5) Uani 1 1 d . . .
H18A H 0.8873 -0.9239 0.1716 0.035 Uiso 1 1 calc R . .
H18B H 0.7586 -0.7844 0.1867 0.035 Uiso 1 1 calc R . .
C19 C 1.0063(4) -0.7802(4) 0.20675(6) 0.0353(6) Uani 1 1 d . . .
H19 H 1.0164 -0.6541 0.2113 0.042 Uiso 1 1 calc R . .
C20 C 1.1890(5) -0.8486(5) 0.19901(9) 0.0510(9) Uani 1 1 d . . .
H20A H 1.2663 -0.8317 0.2171 0.076 Uiso 1 1 calc R . .
H20B H 1.2361 -0.7862 0.1809 0.076 Uiso 1 1 calc R . .
H20C H 1.1818 -0.9718 0.1941 0.076 Uiso 1 1 calc R . .
C21 C 0.9347(6) -0.8689(5) 0.23618(8) 0.0597(11) Uani 1 1 d . . .
H21A H 0.9198 -0.9923 0.2320 0.090 Uiso 1 1 calc R . .
H21B H 0.8214 -0.8182 0.2418 0.090 Uiso 1 1 calc R . .
H21C H 1.0170 -0.8531 0.2536 0.090 Uiso 1 1 calc R . .
C22 C 0.6493(4) 0.6355(3) -0.10699(6) 0.0250(5) Uani 1 1 d . . .
H22A H 0.7180 0.6936 -0.0904 0.030 Uiso 1 1 calc R . .
H22B H 0.5271 0.6230 -0.0996 0.030 Uiso 1 1 calc R . .
C23 C 0.6547(3) 0.7399(3) -0.13718(6) 0.0272(5) Uani 1 1 d . . .
H23A H 0.5990 0.8533 -0.1334 0.033 Uiso 1 1 calc R . .
H23B H 0.5853 0.6795 -0.1535 0.033 Uiso 1 1 calc R . .
C24 C 0.8405(3) 0.7687(3) -0.14955(5) 0.0244(5) Uani 1 1 d . . .
H24A H 0.9052 0.8415 -0.1344 0.029 Uiso 1 1 calc R . .
H24B H 0.9010 0.6561 -0.1508 0.029 Uiso 1 1 calc R . .
C25 C 0.8471(4) 0.8542(4) -0.18180(6) 0.0302(5) Uani 1 1 d . . .
H25A H 0.7698 0.9566 -0.1816 0.036 Uiso 1 1 calc R . .
H25B H 0.8004 0.7727 -0.1976 0.036 Uiso 1 1 calc R . .
C26 C 1.0316(4) 0.9104(4) -0.19187(7) 0.0338(6) Uani 1 1 d . . .
H26 H 1.0732 1.0001 -0.1767 0.041 Uiso 1 1 calc R . .
C27 C 1.0277(5) 0.9912(5) -0.22473(8) 0.0506(9) Uani 1 1 d . . .
H27A H 1.1438 1.0368 -0.2299 0.076 Uiso 1 1 calc R . .
H27B H 0.9419 1.0851 -0.2251 0.076 Uiso 1 1 calc R . .
H27C H 0.9947 0.9035 -0.2402 0.076 Uiso 1 1 calc R . .
C28 C 1.1613(4) 0.7621(5) -0.19123(8) 0.0466(8) Uani 1 1 d . . .
H28A H 1.1169 0.6673 -0.2042 0.070 Uiso 1 1 calc R . .
H28B H 1.1764 0.7222 -0.1696 0.070 Uiso 1 1 calc R . .
H28C H 1.2742 0.8012 -0.1995 0.070 Uiso 1 1 calc R . .

loop_
_atom_site_aniso_label
_atom_site_aniso_U_11
_atom_site_aniso_U_22
_atom_site_aniso_U_33
_atom_site_aniso_U_23
_atom_site_aniso_U_13
_atom_site_aniso_U_12
S1 0.0216(3) 0.0220(3) 0.0206(2) -0.00177(19) 0.0010(2) 0.0024(2)
S2 0.0207(3) 0.0202(2) 0.0209(2) -0.00188(19) 0.00271(19) 0.0022(2)
O1 0.0259(9) 0.0209(8) 0.0252(8) -0.0003(7) 0.0012(7) 0.0025(7)
O2 0.0267(9) 0.0190(8) 0.0265(8) 0.0008(7) 0.0025(7) 0.0017(7)
C1 0.0161(10) 0.0206(11) 0.0272(11) -0.0012(9) 0.0010(8) 0.0005(9)
C2 0.0172(10) 0.0185(10) 0.0270(11) -0.0027(9) -0.0022(9) 0.0002(8)
C3 0.0153(10) 0.0196(11) 0.0245(10) -0.0025(9) -0.0017(8) -0.0033(9)
C4 0.0155(9) 0.0226(11) 0.0209(9) -0.0044(9) 0.0027(7) -0.0006(9)
C5 0.0202(11) 0.0215(11) 0.0240(10) -0.0012(9) -0.0018(8) 0.0010(9)
C6 0.0197(11) 0.0213(11) 0.0248(10) 0.0012(9) -0.0053(9) -0.0030(9)
C7 0.0209(12) 0.0217(11) 0.0238(10) -0.0018(9) 0.0011(8) -0.0014(9)
C8 0.0169(10) 0.0211(11) 0.0256(10) -0.0043(8) 0.0000(9) -0.0010(9)
C9 0.0189(10) 0.0228(12) 0.0241(10) -0.0022(9) -0.0018(8) -0.0012(9)
C10 0.0176(11) 0.0189(11) 0.0258(11) -0.0042(9) -0.0023(9) -0.0013(9)
C11 0.0187(11) 0.0202(11) 0.0274(11) -0.0041(9) -0.0020(9) 0.0002(9)
C12 0.0191(11) 0.0246(12) 0.0251(10) -0.0039(9) 0.0007(8) -0.0016(9)
C13 0.0176(11) 0.0230(12) 0.0246(10) 0.0018(9) -0.0024(8) -0.0022(9)
C14 0.0217(12) 0.0204(11) 0.0267(11) -0.0028(9) 0.0009(9) -0.0002(9)
C15 0.0259(13) 0.0211(11) 0.0282(11) -0.0017(9) -0.0024(10) 0.0029(9)
C16 0.0240(11) 0.0216(12) 0.0294(11) 0.0005(10) -0.0019(9) -0.0023(10)
C17 0.0254(12) 0.0206(11) 0.0258(11) 0.0008(9) 0.0009(9) 0.0008(9)
C18 0.0340(13) 0.0223(12) 0.0305(12) 0.0033(9) -0.0051(10) -0.0022(11)
C19 0.0525(17) 0.0248(13) 0.0286(12) 0.0038(10) -0.0094(12) -0.0045(13)
C20 0.050(2) 0.0466(19) 0.0560(19) -0.0013(16) -0.0273(16) 0.0077(16)
C21 0.087(3) 0.054(2) 0.0382(16) 0.0170(16) -0.0162(18) -0.019(2)
C22 0.0244(12) 0.0183(11) 0.0324(12) 0.0010(9) 0.0019(10) 0.0014(10)
C23 0.0255(12) 0.0249(12) 0.0314(12) 0.0034(10) 0.0015(9) 0.0024(10)
C24 0.0250(11) 0.0226(11) 0.0256(11) 0.0008(9) -0.0007(9) 0.0010(10)
C25 0.0318(14) 0.0293(13) 0.0294(12) 0.0061(10) -0.0008(10) -0.0007(12)
C26 0.0360(15) 0.0297(14) 0.0356(13) -0.0008(11) 0.0084(12) -0.0031(12)
C27 0.056(2) 0.0447(19) 0.0507(18) 0.0140(16) 0.0178(16) 0.0027(17)
C28 0.0411(17) 0.0496(19) 0.0491(17) 0.0081(15) 0.0138(13) 0.0091(16)

loop_
_atom_type_symbol
_atom_type_description
_atom_type_scat_dispersion_real
_atom_type_scat_dispersion_imag
_atom_type_scat_source
S S 0.1246 0.1234 'International Tables Vol C Tables 4.2.6.8 and 6.1.1.4'
O O 0.0106 0.0060 'International Tables Vol C Tables 4.2.6.8 and 6.1.1.4'
C C 0.0033 0.0016 'International Tables Vol C Tables 4.2.6.8 and 6.1.1.4'
H H 0.0000 0.0000 'International Tables Vol C Tables 4.2.6.8 and 6.1.1.4'

loop_
_geom_angle_atom_site_label_1
_geom_angle_atom_site_label_2
_geom_angle_atom_site_label_3
_geom_angle
_geom_angle_site_symmetry_1
_geom_angle_site_symmetry_3
C1 S1 C4 90.67(11) . .
C2 S2 C9 90.72(11) . .
C6 O1 C15 116.87(18) . .
C13 O2 C22 117.42(18) . .
C2 C1 C10 114.2(2) . .
C2 C1 S1 112.64(18) . .
C10 C1 S1 133.10(18) . .
C1 C2 C3 114.0(2) . .
C1 C2 S2 112.48(18) . .
C3 C2 S2 133.53(18) . .
C8 C3 C4 118.8(2) . .
C8 C3 C2 131.0(2) . .
C4 C3 C2 110.2(2) . .
C5 C4 C3 122.3(2) . .
C5 C4 S1 125.10(18) . .
C3 C4 S1 112.52(17) . .
C6 C5 C4 117.7(2) . .
C6 C5 H5 121.1 . .
C4 C5 H5 121.1 . .
O1 C6 C5 124.2(2) . .
O1 C6 C7 115.1(2) . .
C5 C6 C7 120.7(2) . .
C8 C7 C6 120.9(2) . .
C8 C7 H7 119.5 . .
C6 C7 H7 119.5 . .
C7 C8 C3 119.6(2) . .
C7 C8 H8 120.2 . .
C3 C8 H8 120.2 . .
C14 C9 C10 122.4(2) . .
C14 C9 S2 125.23(19) . .
C10 C9 S2 112.36(18) . .
C11 C10 C9 118.5(2) . .
C11 C10 C1 131.3(2) . .
C9 C10 C1 110.2(2) . .
C12 C11 C10 119.6(2) . .
C12 C11 H11 120.2 . .
C10 C11 H11 120.2 . .
C11 C12 C13 121.3(2) . .
C11 C12 H12 119.3 . .
C13 C12 H12 119.3 . .
O2 C13 C14 124.6(2) . .
O2 C13 C12 114.7(2) . .
C14 C13 C12 120.7(2) . .
C13 C14 C9 117.4(2) . .
C13 C14 H14 121.3 . .
C9 C14 H14 121.3 . .
O1 C15 C16 108.47(19) . .
O1 C15 H15A 110.0 . .
C16 C15 H15A 110.0 . .
O1 C15 H15B 110.0 . .
C16 C15 H15B 110.0 . .
H15A C15 H15B 108.4 . .
C15 C16 C17 114.5(2) . .
C15 C16 H16A 108.6 . .
C17 C16 H16A 108.6 . .
C15 C16 H16B 108.6 . .
C17 C16 H16B 108.6 . .
H16A C16 H16B 107.6 . .
C18 C17 C16 111.4(2) . .
C18 C17 H17A 109.3 . .
C16 C17 H17A 109.3 . .
C18 C17 H17B 109.3 . .
C16 C17 H17B 109.3 . .
H17A C17 H17B 108.0 . .
C17 C18 C19 113.9(2) . .
C17 C18 H18A 108.8 . .
C19 C18 H18A 108.8 . .
C17 C18 H18B 108.8 . .
C19 C18 H18B 108.8 . .
H18A C18 H18B 107.7 . .
C20 C19 C21 110.3(3) . .
C20 C19 C18 111.8(2) . .
C21 C19 C18 110.4(3) . .
C20 C19 H19 108.1 . .
C21 C19 H19 108.1 . .
C18 C19 H19 108.1 . .
C19 C20 H20A 109.5 . .
C19 C20 H20B 109.5 . .
H20A C20 H20B 109.5 . .
C19 C20 H20C 109.5 . .
H20A C20 H20C 109.5 . .
H20B C20 H20C 109.5 . .
C19 C21 H21A 109.5 . .
C19 C21 H21B 109.5 . .
H21A C21 H21B 109.5 . .
C19 C21 H21C 109.5 . .
H21A C21 H21C 109.5 . .
H21B C21 H21C 109.5 . .
O2 C22 C23 107.2(2) . .
O2 C22 H22A 110.3 . .
C23 C22 H22A 110.3 . .
O2 C22 H22B 110.3 . .
C23 C22 H22B 110.3 . .
H22A C22 H22B 108.5 . .
C22 C23 C24 113.2(2) . .
C22 C23 H23A 108.9 . .
C24 C23 H23A 108.9 . .
C22 C23 H23B 108.9 . .
C24 C23 H23B 108.9 . .
H23A C23 H23B 107.8 . .
C25 C24 C23 113.8(2) . .
C25 C24 H24A 108.8 . .
C23 C24 H24A 108.8 . .
C25 C24 H24B 108.8 . .
C23 C24 H24B 108.8 . .
H24A C24 H24B 107.7 . .
C24 C25 C26 113.9(2) . .
C24 C25 H25A 108.8 . .
C26 C25 H25A 108.8 . .
C24 C25 H25B 108.8 . .
C26 C25 H25B 108.8 . .
H25A C25 H25B 107.7 . .
C28 C26 C27 109.8(2) . .
C28 C26 C25 112.3(3) . .
C27 C26 C25 110.6(3) . .
C28 C26 H26 108.0 . .
C27 C26 H26 108.0 . .
C25 C26 H26 108.0 . .
C26 C27 H27A 109.5 . .
C26 C27 H27B 109.5 . .
H27A C27 H27B 109.5 . .
C26 C27 H27C 109.5 . .
H27A C27 H27C 109.5 . .
H27B C27 H27C 109.5 . .
C26 C28 H28A 109.5 . .
C26 C28 H28B 109.5 . .
H28A C28 H28B 109.5 . .
C26 C28 H28C 109.5 . .
H28A C28 H28C 109.5 . .
H28B C28 H28C 109.5 . .

loop_
_geom_bond_atom_site_label_1
_geom_bond_atom_site_label_2
_geom_bond_distance
_geom_bond_site_symmetry_2
S1 C1 1.741(2) .
S1 C4 1.749(2) .
S2 C2 1.744(2) .
S2 C9 1.752(2) .
O1 C6 1.366(3) .
O1 C15 1.441(3) .
O2 C13 1.368(3) .
O2 C22 1.438(3) .
C1 C2 1.367(3) .
C1 C10 1.435(3) .
C2 C3 1.437(3) .
C3 C8 1.404(3) .
C3 C4 1.416(3) .
C4 C5 1.396(3) .
C5 C6 1.395(3) .
C5 H5 0.9500 .
C6 C7 1.415(3) .
C7 C8 1.383(3) .
C7 H7 0.9500 .
C8 H8 0.9500 .
C9 C14 1.399(3) .
C9 C10 1.419(3) .
C10 C11 1.399(3) .
C11 C12 1.372(3) .
C11 H11 0.9500 .
C12 C13 1.415(3) .
C12 H12 0.9500 .
C13 C14 1.388(3) .
C14 H14 0.9500 .
C15 C16 1.518(3) .
C15 H15A 0.9900 .
C15 H15B 0.9900 .
C16 C17 1.528(3) .
C16 H16A 0.9900 .
C16 H16B 0.9900 .
C17 C18 1.527(3) .
C17 H17A 0.9900 .
C17 H17B 0.9900 .
C18 C19 1.534(4) .
C18 H18A 0.9900 .
C18 H18B 0.9900 .
C19 C20 1.529(5) .
C19 C21 1.530(4) .
C19 H19 1.0000 .
C20 H20A 0.9800 .
C20 H20B 0.9800 .
C20 H20C 0.9800 .
C21 H21A 0.9800 .
C21 H21B 0.9800 .
C21 H21C 0.9800 .
C22 C23 1.520(3) .
C22 H22A 0.9900 .
C22 H22B 0.9900 .
C23 C24 1.530(3) .
C23 H23A 0.9900 .
C23 H23B 0.9900 .
C24 C25 1.525(3) .
C24 H24A 0.9900 .
C24 H24B 0.9900 .
C25 C26 1.537(4) .
C25 H25A 0.9900 .
C25 H25B 0.9900 .
C26 C28 1.518(4) .
C26 C27 1.533(4) .
C26 H26 1.0000 .
C27 H27A 0.9800 .
C27 H27B 0.9800 .
C27 H27C 0.9800 .
C28 H28A 0.9800 .
C28 H28B 0.9800 .
C28 H28C 0.9800 .

loop_
_geom_torsion_atom_site_label_1
_geom_torsion_atom_site_label_2
_geom_torsion_atom_site_label_3
_geom_torsion_atom_site_label_4
_geom_torsion
_geom_torsion_site_symmetry_1
_geom_torsion_site_symmetry_2
_geom_torsion_site_symmetry_3
_geom_torsion_site_symmetry_4
C4 S1 C1 C2 -0.02(19) . . . .
C4 S1 C1 C10 177.8(2) . . . .
C10 C1 C2 C3 -178.5(2) . . . .
S1 C1 C2 C3 -0.2(3) . . . .
C10 C1 C2 S2 0.8(3) . . . .
S1 C1 C2 S2 179.10(12) . . . .
C9 S2 C2 C1 -0.61(18) . . . .
C9 S2 C2 C3 178.6(2) . . . .
C1 C2 C3 C8 -176.7(2) . . . .
S2 C2 C3 C8 4.1(4) . . . .
C1 C2 C3 C4 0.4(3) . . . .
S2 C2 C3 C4 -178.72(19) . . . .
C8 C3 C4 C5 0.4(3) . . . .
C2 C3 C4 C5 -177.2(2) . . . .
C8 C3 C4 S1 177.09(17) . . . .
C2 C3 C4 S1 -0.4(2) . . . .
C1 S1 C4 C5 176.9(2) . . . .
C1 S1 C4 C3 0.28(17) . . . .
C3 C4 C5 C6 0.2(3) . . . .
S1 C4 C5 C6 -176.06(18) . . . .
C15 O1 C6 C5 -4.9(3) . . . .
C15 O1 C6 C7 175.0(2) . . . .
C4 C5 C6 O1 179.3(2) . . . .
C4 C5 C6 C7 -0.7(3) . . . .
O1 C6 C7 C8 -179.4(2) . . . .
C5 C6 C7 C8 0.5(4) . . . .
C6 C7 C8 C3 0.1(3) . . . .
C4 C3 C8 C7 -0.6(3) . . . .
C2 C3 C8 C7 176.4(2) . . . .
C2 S2 C9 C14 180.0(2) . . . .
C2 S2 C9 C10 0.24(18) . . . .
C14 C9 C10 C11 1.6(3) . . . .
S2 C9 C10 C11 -178.67(17) . . . .
C14 C9 C10 C1 -179.6(2) . . . .
S2 C9 C10 C1 0.2(2) . . . .
C2 C1 C10 C11 178.0(2) . . . .
S1 C1 C10 C11 0.2(4) . . . .
C2 C1 C10 C9 -0.6(3) . . . .
S1 C1 C10 C9 -178.45(19) . . . .
C9 C10 C11 C12 -1.4(3) . . . .
C1 C10 C11 C12 -180.0(2) . . . .
C10 C11 C12 C13 0.6(3) . . . .
C22 O2 C13 C14 3.7(3) . . . .
C22 O2 C13 C12 -176.0(2) . . . .
C11 C12 C13 O2 180.0(2) . . . .
C11 C12 C13 C14 0.2(4) . . . .
O2 C13 C14 C9 -179.8(2) . . . .
C12 C13 C14 C9 -0.1(3) . . . .
C10 C9 C14 C13 -0.8(3) . . . .
S2 C9 C14 C13 179.49(18) . . . .
C6 O1 C15 C16 -173.77(19) . . . .
O1 C15 C16 C17 -67.5(3) . . . .
C15 C16 C17 C18 177.9(2) . . . .
C16 C17 C18 C19 170.9(2) . . . .
C17 C18 C19 C20 -72.1(3) . . . .
C17 C18 C19 C21 164.8(3) . . . .
C13 O2 C22 C23 179.04(19) . . . .
O2 C22 C23 C24 -61.5(3) . . . .
C22 C23 C24 C25 173.0(2) . . . .
C23 C24 C25 C26 170.4(2) . . . .
C24 C25 C26 C28 55.7(3) . . . .
C24 C25 C26 C27 178.7(2) . . . .
